data_7209202
loop_
_publ_author_name
'Zakharov, Boris A.'
'Losev, Evgeniy A.'
'Boldyreva, Elena V.'

_publ_section_title
;
 Polymorphism of &#x201C;glycine--glutaric acid&#x201D; co-crystals: the
 same phase at low temperatures and high pressures
;
_journal_issue 9
_journal_name_full CrystEngComm
_journal_page_first 1693
_journal_paper_doi 10.1039/c3ce27013k
_journal_volume 15
_journal_year 2013
_chemical_formula_moiety 'C5 H8 O4, C2 H5 N O2'
_chemical_formula_sum 'C7 H13 N O6'
_chemical_formula_weight 207.18
_chemical_name_common 'glutaric acid--glycine (1/1)'
_chemical_name_systematic
;
glutaric acid--glycine (1/1)
;
_space_group_IT_number 2
_symmetry_cell_setting triclinic
_symmetry_Int_Tables_number 2
_symmetry_space_group_name_Hall '-P 1'
_symmetry_space_group_name_H-M 'P -1'
_atom_sites_solution_hydrogens geom
_atom_sites_solution_primary direct
_atom_sites_solution_secondary difmap
_audit_creation_method SHELXL-97
_cell_angle_alpha 85.65(2)
_cell_angle_beta 113.352(9)
_cell_angle_gamma 88.33(2)
_cell_formula_units_Z 4
_cell_length_a 4.9180(6)
_cell_length_b 20.285(8)
_cell_length_c 10.1651(13)
_cell_measurement_reflns_used 638
_cell_measurement_temperature 293(2)
_cell_measurement_theta_max 31.4794
_cell_measurement_theta_min 2.1878
_cell_volume 926.4(4)
_computing_cell_refinement
;
CrysAlisPro, Oxford Diffraction Ltd.,
Version 1.171.34.44 (release 25-10-2010 CrysAlis171 .NET)
(compiled Oct 25 2010,18:11:34)
;
_computing_data_collection
;
CrysAlisPro, Oxford Diffraction Ltd.,
Version 1.171.34.44 (release 25-10-2010 CrysAlis171 .NET)
(compiled Oct 25 2010,18:11:34)
;
_computing_data_reduction
;
CrysAlisPro, Oxford Diffraction Ltd.,
Version 1.171.34.44 (release 25-10-2010 CrysAlis171 .NET)
(compiled Oct 25 2010,18:11:34)
;
_computing_molecular_graphics 'Mercury (Macrae <i>et al.</i>, 2006)'
_computing_publication_material
;
Mercury (Macrae et al., 2006),
PLATON (Spek, 2009),
enCIFer (Allen et al., 2004)
;
_computing_structure_refinement 'SHELXL-97 (Sheldrick, 1997)'
_computing_structure_solution 'SHELXS-97 (Sheldrick, 1990)'
_diffrn_ambient_pressure 100000
_diffrn_ambient_temperature 293(2)
_diffrn_measured_fraction_theta_full 0.343
_diffrn_measured_fraction_theta_max 0.343
_diffrn_measurement_device_type 'Xcalibur, Ruby, Gemini ultra'
_diffrn_measurement_method 'rotation method'
_diffrn_radiation_monochromator graphite
_diffrn_radiation_source 'fine-focus sealed tube'
_diffrn_radiation_type MoK\a
_diffrn_radiation_wavelength 0.71073
_diffrn_reflns_av_R_equivalents 0.1242
_diffrn_reflns_av_sigmaI/netI 0.1329
_diffrn_reflns_limit_h_max 5
_diffrn_reflns_limit_h_min -5
_diffrn_reflns_limit_k_max 8
_diffrn_reflns_limit_k_min -8
_diffrn_reflns_limit_l_max 11
_diffrn_reflns_limit_l_min -11
_diffrn_reflns_number 3435
_diffrn_reflns_theta_full 23.25
_diffrn_reflns_theta_max 23.25
_diffrn_reflns_theta_min 2.19
_exptl_absorpt_coefficient_mu 0.131
_exptl_absorpt_correction_T_max 0.473
_exptl_absorpt_correction_T_min 0.388
_exptl_absorpt_correction_type gaussian
_exptl_absorpt_process_details ' Absorb Angel (2004) J. Appl. Cryst. 37:486-492'
_exptl_crystal_colour colourless
_exptl_crystal_density_diffrn 1.485
_exptl_crystal_density_method 'not measured'
_exptl_crystal_description prism
_exptl_crystal_F_000 440
_exptl_crystal_size_max 0.20
_exptl_crystal_size_mid 0.12
_exptl_crystal_size_min 0.02
_refine_diff_density_max 0.317
_refine_diff_density_min -0.239
_refine_diff_density_rms 0.065
_refine_ls_extinction_method none
_refine_ls_goodness_of_fit_ref 1.095
_refine_ls_hydrogen_treatment constr
_refine_ls_matrix_type full
_refine_ls_number_parameters 119
_refine_ls_number_reflns 918
_refine_ls_number_restraints 0
_refine_ls_restrained_S_all 1.095
_refine_ls_R_factor_all 0.1904
_refine_ls_R_factor_gt 0.1095
_refine_ls_shift/su_max 0.000
_refine_ls_shift/su_mean 0.000
_refine_ls_structure_factor_coef Fsqd
_refine_ls_weighting_details 'calc w=1/[\s^2^(Fo^2^)+(0.1795P)^2^+0.0000P] where P=(Fo^2^+2Fc^2^)/3'
_refine_ls_weighting_scheme calc
_refine_ls_wR_factor_gt 0.2720
_refine_ls_wR_factor_ref 0.3429
_reflns_number_gt 453
_reflns_number_total 918
_reflns_threshold_expression >2sigma(I)
_cod_data_source_file c3ce27013k.txt
_cod_data_source_block 0.1gpa
_cod_depositor_comments
;
The following automatic conversions were performed:

'_exptl_absorpt_correction_type' value 'Gaussian' changed to
'gaussian' according to
/home/saulius/struct/CIF-dictionaries/cif_core.dic dictionary named
'cif_core.dic' version 2.4.2 from 2011-04-26.

Automatic conversion script
Id: cif_fix_values 1891 2012-01-12 08:04:46Z andrius 
;
_cod_database_code 7209202

loop_
_symmetry_equiv_pos_as_xyz
'x, y, z'
'-x, -y, -z'

loop_
_atom_site_label
_atom_site_type_symbol
_atom_site_fract_x
_atom_site_fract_y
_atom_site_fract_z
_atom_site_U_iso_or_equiv
_atom_site_adp_type
_atom_site_occupancy
_atom_site_symmetry_multiplicity
_atom_site_calc_flag
_atom_site_refinement_flags
O23 O 0.182(2) 0.5864(16) 0.4538(12) 0.054(3) Uiso 1 1 d .
O25 O 0.644(2) 0.8508(14) 0.7466(10) 0.055(3) Uiso 1 1 d .
O26 O 0.847(2) 0.9034(13) 0.6200(10) 0.058(3) Uiso 1 1 d .
H26 H 0.8456 0.9040 0.5389 0.086 Uiso 1 1 calc R
O21 O 0.1277(19) 1.0554(13) 0.8229(9) 0.052(3) Uiso 1 1 d .
O22 O 0.018(2) 1.0910(12) 0.5980(10) 0.050(3) Uiso 1 1 d .
O13 O 0.776(2) 0.0896(14) 1.0153(12) 0.049(3) Uiso 1 1 d .
O24 O 0.070(2) 0.6569(13) 0.5850(11) 0.058(3) Uiso 1 1 d .
H24 H 0.0347 0.6220 0.6193 0.087 Uiso 1 1 calc R
O16 O 0.187(2) 0.4034(13) 0.9083(10) 0.058(3) Uiso 1 1 d .
H16 H 0.1932 0.4079 0.9889 0.087 Uiso 1 1 calc R
O14 O 0.795(2) 0.1538(14) 0.8345(10) 0.059(3) Uiso 1 1 d .
H14 H 0.9509 0.1320 0.8517 0.089 Uiso 1 1 calc R
O15 O 0.418(2) 0.3443(14) 0.8065(11) 0.072(4) Uiso 1 1 d .
N21 N 0.571(3) 0.9733(16) 0.8405(11) 0.049(4) Uiso 1 1 d .
H21A H 0.6834 0.9405 0.8309 0.073 Uiso 1 1 calc R
H21B H 0.4491 0.9568 0.8783 0.073 Uiso 1 1 calc R
H21C H 0.6855 1.0013 0.8981 0.073 Uiso 1 1 calc R
C22 C 0.398(3) 1.0080(17) 0.7012(13) 0.034(4) Uiso 1 1 d .
H22A H 0.3001 0.9763 0.6336 0.041 Uiso 1 1 calc R
H22B H 0.5288 1.0316 0.6662 0.041 Uiso 1 1 calc R
C13 C 0.708(3) 0.141(2) 0.9396(16) 0.038(4) Uiso 1 1 d .
C25 C 0.465(3) 0.7422(19) 0.5729(14) 0.045(4) Uiso 1 1 d .
H25A H 0.6186 0.7140 0.6489 0.054 Uiso 1 1 calc R
H25B H 0.3230 0.7572 0.6104 0.054 Uiso 1 1 calc R
C23 C 0.190(3) 0.644(2) 0.4941(17) 0.035(4) Uiso 1 1 d .
C21 C 0.173(2) 1.0556(16) 0.7102(12) 0.025(3) Uiso 1 1 d .
C26 C 0.605(3) 0.8026(17) 0.5315(13) 0.033(4) Uiso 1 1 d .
H26A H 0.4637 0.8243 0.4408 0.040 Uiso 1 1 calc R
H26B H 0.7773 0.7870 0.5157 0.040 Uiso 1 1 calc R
C24 C 0.316(3) 0.7038(19) 0.4520(14) 0.041(4) Uiso 1 1 d .
H24A H 0.4557 0.6902 0.4124 0.049 Uiso 1 1 calc R
H24B H 0.1571 0.7316 0.3774 0.049 Uiso 1 1 calc R
C16 C 0.511(3) 0.3032(17) 1.0500(13) 0.030(3) Uiso 1 1 d .
H16A H 0.6223 0.3267 1.1325 0.036 Uiso 1 1 calc R
H16B H 0.3523 0.2829 1.0690 0.036 Uiso 1 1 calc R
C14 C 0.516(3) 0.196(2) 0.9536(15) 0.041(4) Uiso 1 1 d .
H14A H 0.3961 0.1781 1.0021 0.050 Uiso 1 1 calc R
H14B H 0.3824 0.2145 0.8579 0.050 Uiso 1 1 calc R
C15 C 0.694(3) 0.254(2) 1.0393(16) 0.055(5) Uiso 1 1 d .
H15A H 0.8283 0.2362 1.1352 0.065 Uiso 1 1 calc R
H15B H 0.8128 0.2729 0.9907 0.065 Uiso 1 1 calc R
C27 C 0.702(3) 0.8541(19) 0.6415(14) 0.040(4) Uiso 1 1 d .
C17 C 0.368(3) 0.355(2) 0.9156(16) 0.049(4) Uiso 1 1 d .
O11 O 0.8423(18) 0.5515(12) 0.6544(9) 0.045(3) Uiso 1 1 d .
O12 O 0.932(2) 0.5849(13) 0.8677(10) 0.051(3) Uiso 1 1 d .
N11 N 0.430(3) 0.4704(16) 0.6650(12) 0.050(4) Uiso 1 1 d .
H11A H 0.2708 0.4537 0.6726 0.076 Uiso 1 1 calc R
H11B H 0.5546 0.4375 0.6660 0.076 Uiso 1 1 calc R
H11C H 0.3744 0.4962 0.5829 0.076 Uiso 1 1 calc R
C12 C 0.581(3) 0.5102(15) 0.7887(12) 0.027(3) Uiso 1 1 d .
H12A H 0.4322 0.5375 0.8034 0.032 Uiso 1 1 calc R
H12B H 0.6806 0.4803 0.8752 0.032 Uiso 1 1 calc R
C11 C 0.797(3) 0.5525(17) 0.7674(13) 0.032(4) Uiso 1 1 d .

loop_
_atom_type_symbol
_atom_type_description
_atom_type_scat_dispersion_real
_atom_type_scat_dispersion_imag
_atom_type_scat_source
C C 0.0033 0.0016 'International Tables Vol C Tables 4.2.6.8 and 6.1.1.4'
H H 0.0000 0.0000 'International Tables Vol C Tables 4.2.6.8 and 6.1.1.4'
N N 0.0061 0.0033 'International Tables Vol C Tables 4.2.6.8 and 6.1.1.4'
O O 0.0106 0.0060 'International Tables Vol C Tables 4.2.6.8 and 6.1.1.4'

loop_
_geom_angle_atom_site_label_1
_geom_angle_atom_site_label_2
_geom_angle_atom_site_label_3
_geom_angle
C27 O26 H26 109.5
C23 O24 H24 109.5
C17 O16 H16 109.5
C13 O14 H14 109.5
C22 N21 H21A 109.5
C22 N21 H21B 109.5
H21A N21 H21B 109.5
C22 N21 H21C 109.5
H21A N21 H21C 109.5
H21B N21 H21C 109.5
N21 C22 C21 110.6(12)
N21 C22 H22A 109.5
C21 C22 H22A 109.5
N21 C22 H22B 109.5
C21 C22 H22B 109.5
H22A C22 H22B 108.1
O13 C13 O14 123(3)
O13 C13 C14 124.3(17)
O14 C13 C14 113(3)
C24 C25 C26 112.7(14)
C24 C25 H25A 109.1
C26 C25 H25A 109.1
C24 C25 H25B 109.1
C26 C25 H25B 109.1
H25A C25 H25B 107.8
O23 C23 O24 119(3)
O23 C23 C24 129.4(18)
O24 C23 C24 112(3)
O22 C21 O21 122.6(19)
O22 C21 C22 116.9(12)
O21 C21 C22 120.3(19)
C25 C26 C27 115.7(14)
C25 C26 H26A 108.4
C27 C26 H26A 108.4
C25 C26 H26B 108.4
C27 C26 H26B 108.4
H26A C26 H26B 107.4
C25 C24 C23 112.3(16)
C25 C24 H24A 109.1
C23 C24 H24A 109.1
C25 C24 H24B 109.1
C23 C24 H24B 109.1
H24A C24 H24B 107.9
C15 C16 C17 115.7(16)
C15 C16 H16A 108.3
C17 C16 H16A 108.3
C15 C16 H16B 108.3
C17 C16 H16B 108.3
H16A C16 H16B 107.4
C13 C14 C15 114.4(15)
C13 C14 H14A 108.7
C15 C14 H14A 108.7
C13 C14 H14B 108.7
C15 C14 H14B 108.7
H14A C14 H14B 107.6
C16 C15 C14 112.3(16)
C16 C15 H15A 109.1
C14 C15 H15A 109.1
C16 C15 H15B 109.1
C14 C15 H15B 109.1
H15A C15 H15B 107.9
O25 C27 O26 119(2)
O25 C27 C26 122(2)
O26 C27 C26 119.1(14)
O15 C17 O16 120(3)
O15 C17 C16 117(3)
O16 C17 C16 123.1(15)
C12 N11 H11A 109.5
C12 N11 H11B 109.5
H11A N11 H11B 109.5
C12 N11 H11C 109.5
H11A N11 H11C 109.5
H11B N11 H11C 109.5
C11 C12 N11 113.2(11)
C11 C12 H12A 108.9
N11 C12 H12A 108.9
C11 C12 H12B 108.9
N11 C12 H12B 108.9
H12A C12 H12B 107.8
O12 C11 O11 124.8(18)
O12 C11 C12 115.5(12)
O11 C11 C12 119.6(19)

loop_
_geom_bond_atom_site_label_1
_geom_bond_atom_site_label_2
_geom_bond_distance
O23 C23 1.27(5)
O25 C27 1.209(14)
O26 C27 1.30(3)
O26 H26 0.8200
O21 C21 1.250(13)
O22 C21 1.25(2)
O13 C13 1.20(4)
O24 C23 1.313(19)
O24 H24 0.8200
O16 C17 1.29(4)
O16 H16 0.8200
O14 C13 1.313(17)
O14 H14 0.8200
O15 C17 1.258(19)
N21 C22 1.44(3)
N21 H21A 0.8900
N21 H21B 0.8900
N21 H21C 0.8900
C22 C21 1.48(3)
C22 H22A 0.9700
C22 H22B 0.9700
C13 C14 1.50(4)
C25 C24 1.46(3)
C25 C26 1.53(4)
C25 H25A 0.9700
C25 H25B 0.9700
C23 C24 1.48(4)
C26 C27 1.53(4)
C26 H26A 0.9700
C26 H26B 0.9700
C24 H24A 0.9700
C24 H24B 0.9700
C16 C15 1.36(4)
C16 C17 1.56(4)
C16 H16A 0.9700
C16 H16B 0.9700
C14 C15 1.59(4)
C14 H14A 0.9700
C14 H14B 0.9700
C15 H15A 0.9700
C15 H15B 0.9700
O11 C11 1.256(13)
O12 C11 1.23(2)
N11 C12 1.49(3)
N11 H11A 0.8900
N11 H11B 0.8900
N11 H11C 0.8900
C12 C11 1.45(3)
C12 H12A 0.9700
C12 H12B 0.9700

loop_
_geom_torsion_atom_site_label_1
_geom_torsion_atom_site_label_2
_geom_torsion_atom_site_label_3
_geom_torsion_atom_site_label_4
_geom_torsion
N21 C22 C21 O22 176.8(19)
N21 C22 C21 O21 -9(3)
C24 C25 C26 C27 166(2)
C26 C25 C24 C23 178(2)
O23 C23 C24 C25 -141(2)
O24 C23 C24 C25 40(3)
O13 C13 C14 C15 99(2)
O14 C13 C14 C15 -82(2)
C17 C16 C15 C14 -81(2)
C13 C14 C15 C16 -180(2)
C25 C26 C27 O25 -7(3)
C25 C26 C27 O26 174(2)
C15 C16 C17 O15 5(3)
C15 C16 C17 O16 179(2)
N11 C12 C11 O12 -178(2)
N11 C12 C11 O11 -1(3)
